data_1548480
loop_
_publ_author_name
'Milan Bergeron-Brlek'
'Michael Meanwell'
'Robert Britton'

_publ_section_title
;
 Direct synthesis of imino-C-nucleoside analogues and other biologically
 active iminosugars
;
_journal_name_full 'Nature Communications'
_journal_page_first 6903
_journal_paper_doi 10.1038/ncomms7903
_journal_volume 6
_journal_year 2015
_chemical_absolute_configuration syn
_chemical_formula_sum 'C10 H16 N O3'
_chemical_formula_weight 198.24
_space_group_crystal_system triclinic
_space_group_IT_number 1
_space_group_name_Hall 'P 1'
_space_group_name_H-M_alt 'P 1'
_symmetry_space_group_name_Hall 'P 1'
_symmetry_space_group_name_H-M 'P 1'
_atom_sites_solution_hydrogens geom
_cell_angle_alpha 83.648(3)
_cell_angle_beta 81.203(3)
_cell_angle_gamma 83.714(3)
_cell_formula_units_Z 4
_cell_length_a 5.0728(3)
_cell_length_b 14.5938(7)
_cell_length_c 15.1058(8)
_cell_measurement_reflns_used 6184
_cell_measurement_temperature 296(2)
_cell_measurement_theta_max 71.98
_cell_measurement_theta_min 2.97
_cell_volume 1093.47(10)
_computing_cell_refinement 'Bruker SAINT'
_computing_data_collection 'Bruker APEX2'
_computing_data_reduction 'Bruker SAINT'
_computing_molecular_graphics 'Bruker SHELXTL'
_computing_publication_material 'Bruker SHELXTL'
_computing_structure_refinement 'SHELXL-2014 (Sheldrick 2014)'
_computing_structure_solution 'SHELXS-97 (Sheldrick 2008)'
_diffrn_ambient_temperature 296(2)
_diffrn_measured_fraction_theta_full 0.971
_diffrn_measured_fraction_theta_max 0.957
_diffrn_measurement_device_type 'Bruker APEX-II CCD'
_diffrn_measurement_method '\f and \w scans'
_diffrn_radiation_type CuK\a
_diffrn_radiation_wavelength 1.54178
_diffrn_reflns_av_R_equivalents 0.0346
_diffrn_reflns_av_unetI/netI 0.0392
_diffrn_reflns_Laue_measured_fraction_full 0.971
_diffrn_reflns_Laue_measured_fraction_max 0.957
_diffrn_reflns_limit_h_max 5
_diffrn_reflns_limit_h_min -5
_diffrn_reflns_limit_k_max 18
_diffrn_reflns_limit_k_min -18
_diffrn_reflns_limit_l_max 18
_diffrn_reflns_limit_l_min -18
_diffrn_reflns_number 20511
_diffrn_reflns_point_group_measured_fraction_full 0.999
_diffrn_reflns_point_group_measured_fraction_max 0.847
_diffrn_reflns_theta_full 67.679
_diffrn_reflns_theta_max 72.312
_diffrn_reflns_theta_min 2.974
_exptl_absorpt_coefficient_mu 0.730
_exptl_absorpt_correction_T_max 0.7536
_exptl_absorpt_correction_T_min 0.6673
_exptl_absorpt_correction_type multi-scan
_exptl_absorpt_process_details '(Sheldrich , 1996)'
_exptl_crystal_colour colourless
_exptl_crystal_density_diffrn 1.204
_exptl_crystal_description Block
_exptl_crystal_F_000 428
_exptl_crystal_size_max 0.466
_exptl_crystal_size_mid 0.101
_exptl_crystal_size_min 0.081
_refine_diff_density_max 0.362
_refine_diff_density_min -0.252
_refine_diff_density_rms 0.070
_refine_ls_abs_structure_details
;
 Flack x determined using 2536 quotients [(I+)-(I-)]/[(I+)+(I-)]
 (Parsons and Flack (2004), Acta Cryst. A60, s61).
;
_refine_ls_abs_structure_Flack 0.11(10)
_refine_ls_extinction_coef 0.0060(16)
_refine_ls_extinction_expression Fc^*^=kFc[1+0.001xFc^2^\l^3^/sin(2\q)]^-1/4^
_refine_ls_extinction_method SHELXL
_refine_ls_goodness_of_fit_ref 1.112
_refine_ls_hydrogen_treatment constr
_refine_ls_matrix_type full
_refine_ls_number_parameters 510
_refine_ls_number_reflns 7335
_refine_ls_number_restraints 3
_refine_ls_restrained_S_all 1.112
_refine_ls_R_factor_all 0.0708
_refine_ls_R_factor_gt 0.0664
_refine_ls_shift/su_max 0.000
_refine_ls_shift/su_mean 0.000
_refine_ls_structure_factor_coef Fsqd
_refine_ls_weighting_details
;
 w=1/[\s^2^(Fo^2^)+(0.1378P)^2^+0.2592P]
 where P=(Fo^2^+2Fc^2^)/3
;
_refine_ls_weighting_scheme calc
_refine_ls_wR_factor_gt 0.2111
_refine_ls_wR_factor_ref 0.2158
_reflns_Friedel_coverage 0.770
_reflns_Friedel_fraction_full 0.763
_reflns_Friedel_fraction_max 0.737
_reflns_number_gt 6552
_reflns_number_total 7335
_reflns_threshold_expression 'I > 2\s(I)'
_cod_data_source_file ncomms7903-s8.cif
_cod_data_source_block cu_5MB032crystal2_0m_a
_cod_depositor_comments
;
The following automatic conversions were performed:

'_exptl_absorpt_correction_type' value 'Multi-scan' changed to
'multi-scan' according to the built-in table from CIF Core dictionary
named 'cif_core.dic' version 2.4.1 from 2010-06-29.

Automatic conversion script
Id: cif_fix_values 5376 2017-05-30 11:51:03Z andrius 
;
_cod_database_code 1548480
_shelx_space_group_comment
;
The symmetry employed for this shelxl refinement is uniquely defined
by the following loop, which should always be used as a source of
symmetry information in preference to the above space-group names.
They are only intended as comments.
;
_shelx_estimated_absorpt_t_min 0.727
_shelx_estimated_absorpt_t_max 0.943
_shelxl_version_number 2013-2

loop_
_space_group_symop_operation_xyz
'x, y, z'

loop_
_atom_site_label
_atom_site_type_symbol
_atom_site_fract_x
_atom_site_fract_y
_atom_site_fract_z
_atom_site_U_iso_or_equiv
_atom_site_adp_type
_atom_site_occupancy
_atom_site_site_symmetry_order
_atom_site_calc_flag
_atom_site_refinement_flags_posn
_atom_site_refinement_flags_adp
_atom_site_refinement_flags_occupancy
_atom_site_disorder_assembly
_atom_site_disorder_group
O1 O 0.2619(14) 0.4964(4) 0.5671(4) 0.093(2) Uani 1 1 d . . . . .
N1 N 0.0507(11) 0.6355(3) 0.7577(3) 0.0507(11) Uani 1 1 d . . . . .
C1 C 0.2818(15) 0.5339(4) 0.6463(5) 0.0632(17) Uani 1 1 d . . . . .
H1A H 0.4544 0.5583 0.6411 0.076 Uiso 1 1 calc R U . . .
H1B H 0.2710 0.4855 0.6959 0.076 Uiso 1 1 calc R U . . .
O2 O -0.1324(10) 0.7465(3) 0.5789(3) 0.0653(12) Uani 1 1 d . . . . .
N2 N 0.6061(10) 0.1361(3) 0.7528(3) 0.0460(10) Uani 1 1 d . . . . .
C2 C 0.0602(11) 0.6107(3) 0.6659(4) 0.0446(11) Uani 1 1 d . . . . .
H2 H -0.1123 0.5901 0.6588 0.053 Uiso 1 1 calc R U . . .
O3 O 0.1771(10) 0.8578(3) 0.6356(4) 0.0754(15) Uani 1 1 d . . . . .
N3 N 1.0833(10) 0.3659(3) 0.2438(3) 0.0465(10) Uani 1 1 d . . . . .
C3 C 0.1085(12) 0.7005(4) 0.6042(4) 0.0546(14) Uani 1 1 d . . . . .
H3 H 0.2440 0.6896 0.5519 0.066 Uiso 1 1 calc R U . . .
N4 N -0.0160(9) 0.8598(3) 0.2463(3) 0.0411(9) Uani 1 1 d . . . . .
C4 C 0.2003(12) 0.7617(4) 0.6662(5) 0.0568(15) Uani 1 1 d . . . . .
H4 H 0.3878 0.7420 0.6728 0.068 Uiso 1 1 calc R U . . .
C5 C 0.0262(12) 0.7364(3) 0.7539(4) 0.0490(12) Uani 1 1 d . . . . .
H5 H -0.1598 0.7596 0.7481 0.059 Uiso 1 1 calc R U . . .
C6 C 0.0950(17) 0.7663(5) 0.8399(6) 0.076(2) Uani 1 1 d . . . . .
H6A H 0.0874 0.8333 0.8362 0.091 Uiso 1 1 calc R U . . .
H6B H 0.2749 0.7410 0.8488 0.091 Uiso 1 1 calc R U . . .
C7 C -0.107(3) 0.7309(6) 0.9182(6) 0.095(3) Uani 1 1 d . . . . .
H7A H -0.2844 0.7615 0.9125 0.113 Uiso 1 1 calc R U . . .
H7B H -0.0585 0.7445 0.9747 0.113 Uiso 1 1 calc R U . . .
C8 C -0.110(3) 0.6253(6) 0.9175(6) 0.109(4) Uani 1 1 d . . . . .
H8A H 0.0602 0.5950 0.9317 0.131 Uiso 1 1 calc R U . . .
H8B H -0.2493 0.6038 0.9642 0.131 Uiso 1 1 calc R U . . .
C9 C -0.1590(17) 0.5971(4) 0.8270(4) 0.0662(18) Uani 1 1 d . . . . .
H9 H -0.3358 0.6245 0.8141 0.079 Uiso 1 1 calc R U . . .
C10 C -0.150(3) 0.4936(6) 0.8318(7) 0.114(4) Uani 1 1 d . . . . .
H10A H -0.1695 0.4756 0.7741 0.171 Uiso 1 1 calc R U . . .
H10B H -0.2923 0.4724 0.8760 0.171 Uiso 1 1 calc R U . . .
H10C H 0.0193 0.4664 0.8483 0.171 Uiso 1 1 calc R U . . .
C21 C 0.4391(14) 0.2635(4) 0.6466(5) 0.0628(16) Uani 1 1 d . . . . .
H21A H 0.2797 0.2386 0.6349 0.075 Uiso 1 1 calc R U . . .
H21B H 0.3925 0.2942 0.7014 0.075 Uiso 1 1 calc R U . . .
O21 O 0.9649(12) 0.5136(3) 0.4306(4) 0.0791(16) Uani 1 1 d . . . . .
O13 O 0.6501(8) -0.0597(2) 0.6236(3) 0.0544(10) Uani 1 1 d . . . . .
O12 O 0.9244(8) 0.0877(2) 0.5550(3) 0.0488(9) Uani 1 1 d . . . . .
O11 O 0.5202(13) 0.3288(3) 0.5752(4) 0.088(2) Uani 1 1 d . . . . .
C22 C 0.6546(11) 0.1838(3) 0.6610(3) 0.0420(10) Uani 1 1 d . . . . .
H22 H 0.8306 0.2079 0.6515 0.050 Uiso 1 1 calc R U . . .
O22 O 0.8638(9) 0.2546(3) 0.4389(3) 0.0590(11) Uani 1 1 d . . . . .
C23 C 0.6554(11) 0.1097(3) 0.5969(4) 0.0433(11) Uani 1 1 d . . . . .
H23 H 0.5359 0.1303 0.5520 0.052 Uiso 1 1 calc R U . . .
O23 O 1.2550(9) 0.1430(3) 0.3597(3) 0.0599(11) Uani 1 1 d . . . . .
C24 C 0.5545(10) 0.0264(3) 0.6594(4) 0.0422(11) Uani 1 1 d . . . . .
H24 H 0.3582 0.0326 0.6708 0.051 Uiso 1 1 calc R U . . .
C25 C 0.6680(10) 0.0367(3) 0.7447(3) 0.0415(11) Uani 1 1 d . . . . .
H25 H 0.8629 0.0226 0.7341 0.050 Uiso 1 1 calc R U . . .
C26 C 0.5569(12) -0.0183(4) 0.8305(4) 0.0510(12) Uani 1 1 d . . . . .
H26A H 0.5913 -0.0841 0.8240 0.061 Uiso 1 1 calc R U . . .
H26B H 0.3649 -0.0032 0.8436 0.061 Uiso 1 1 calc R U . . .
C27 C 0.6948(15) 0.0065(4) 0.9063(4) 0.0599(15) Uani 1 1 d . . . . .
H27A H 0.8840 -0.0146 0.8959 0.072 Uiso 1 1 calc R U . . .
H27B H 0.6176 -0.0241 0.9632 0.072 Uiso 1 1 calc R U . . .
C28 C 0.6600(19) 0.1115(5) 0.9108(5) 0.076(2) Uani 1 1 d . . . . .
H28A H 0.4724 0.1310 0.9292 0.091 Uiso 1 1 calc R U . . .
H28B H 0.7607 0.1271 0.9558 0.091 Uiso 1 1 calc R U . . .
C29 C 0.7551(16) 0.1637(4) 0.8203(4) 0.0607(15) Uani 1 1 d . . . . .
H29 H 0.9466 0.1459 0.8033 0.073 Uiso 1 1 calc R U . . .
C30 C 0.714(3) 0.2674(5) 0.8304(7) 0.096(3) Uani 1 1 d . . . . .
H30A H 0.7643 0.3011 0.7731 0.144 Uiso 1 1 calc R U . . .
H30B H 0.8234 0.2817 0.8727 0.144 Uiso 1 1 calc R U . . .
H30C H 0.5292 0.2846 0.8517 0.144 Uiso 1 1 calc R U . . .
C41 C 1.1202(16) 0.4737(4) 0.3556(5) 0.0612(16) Uani 1 1 d . . . . .
H41A H 1.3022 0.4566 0.3679 0.073 Uiso 1 1 calc R U . . .
H41B H 1.1261 0.5186 0.3031 0.073 Uiso 1 1 calc R U . . .
O33 O -0.2440(8) 1.0596(2) 0.3699(3) 0.0529(9) Uani 1 1 d . . . . .
O32 O 0.0820(9) 0.9170(3) 0.4389(3) 0.0558(10) Uani 1 1 d . . . . .
O31 O -0.2817(9) 0.6885(3) 0.4313(3) 0.0577(10) Uani 1 1 d . . . . .
C42 C 0.9970(11) 0.3879(3) 0.3370(3) 0.0437(11) Uani 1 1 d . . . . .
H42 H 0.8012 0.3985 0.3481 0.052 Uiso 1 1 calc R U . . .
C43 C 1.0915(11) 0.3008(4) 0.3963(4) 0.0468(11) Uani 1 1 d . . . . .
H43 H 1.1966 0.3167 0.4407 0.056 Uiso 1 1 calc R U . . .
C44 C 1.2634(11) 0.2393(3) 0.3286(4) 0.0481(12) Uani 1 1 d . . . . .
H44 H 1.4487 0.2557 0.3173 0.058 Uiso 1 1 calc R U . . .
C45 C 1.1287(11) 0.2648(3) 0.2455(4) 0.0437(11) Uani 1 1 d . . . . .
H45 H 0.9547 0.2391 0.2557 0.052 Uiso 1 1 calc R U . . .
C46 C 1.2810(15) 0.2366(5) 0.1567(5) 0.0631(16) Uani 1 1 d . . . . .
H46A H 1.3119 0.1696 0.1589 0.076 Uiso 1 1 calc R U . . .
H46B H 1.4533 0.2619 0.1450 0.076 Uiso 1 1 calc R U . . .
C47 C 1.1136(19) 0.2739(5) 0.0822(5) 0.074(2) Uani 1 1 d . . . . .
H47A H 1.2173 0.2632 0.0241 0.089 Uiso 1 1 calc R U . . .
H47B H 0.9553 0.2406 0.0890 0.089 Uiso 1 1 calc R U . . .
C48 C 1.029(2) 0.3767(6) 0.0849(5) 0.082(2) Uani 1 1 d . . . . .
H48A H 0.9042 0.3958 0.0423 0.098 Uiso 1 1 calc R U . . .
H48B H 1.1853 0.4107 0.0663 0.098 Uiso 1 1 calc R U . . .
C49 C 0.8966(15) 0.4019(4) 0.1789(4) 0.0570(14) Uani 1 1 d . . . . .
H49 H 0.7310 0.3713 0.1954 0.068 Uiso 1 1 calc R U . . .
C50 C 0.827(2) 0.5060(5) 0.1768(6) 0.084(2) Uani 1 1 d . . . . .
H50A H 0.9890 0.5365 0.1640 0.125 Uiso 1 1 calc R U . . .
H50B H 0.7326 0.5210 0.2342 0.125 Uiso 1 1 calc R U . . .
H50C H 0.7165 0.5263 0.1309 0.125 Uiso 1 1 calc R U . . .
C61 C -0.2569(13) 0.7434(4) 0.3471(4) 0.0519(13) Uani 1 1 d . . . . .
H61A H -0.4285 0.7773 0.3396 0.062 Uiso 1 1 calc R U . . .
H61B H -0.2099 0.7029 0.2992 0.062 Uiso 1 1 calc R U . . .
C62 C -0.0460(10) 0.8115(3) 0.3391(3) 0.0404(10) Uani 1 1 d . . . . .
H62 H 0.1255 0.7792 0.3521 0.048 Uiso 1 1 calc R U . . .
C63 C -0.1343(11) 0.8893(3) 0.4009(3) 0.0429(10) Uani 1 1 d . . . . .
H63 H -0.2808 0.8721 0.4480 0.051 Uiso 1 1 calc R U . . .
C64 C -0.2283(11) 0.9712(3) 0.3365(4) 0.0429(11) Uani 1 1 d . . . . .
H64 H -0.4061 0.9614 0.3237 0.051 Uiso 1 1 calc R U . . .
C65 C -0.0305(10) 0.9591(3) 0.2530(3) 0.0407(10) Uani 1 1 d . . . . .
H65 H 0.1443 0.9741 0.2643 0.049 Uiso 1 1 calc R U . . .
C66 C -0.0918(14) 1.0125(4) 0.1658(4) 0.0554(14) Uani 1 1 d . . . . .
H66A H -0.2634 0.9983 0.1527 0.066 Uiso 1 1 calc R U . . .
H66B H -0.1009 1.0785 0.1708 0.066 Uiso 1 1 calc R U . . .
C67 C 0.1275(15) 0.9854(5) 0.0912(4) 0.0604(15) Uani 1 1 d . . . . .
H67A H 0.2934 1.0080 0.1003 0.072 Uiso 1 1 calc R U . . .
H67B H 0.0809 1.0141 0.0340 0.072 Uiso 1 1 calc R U . . .
C68 C 0.1687(17) 0.8810(5) 0.0888(5) 0.0685(17) Uani 1 1 d . . . . .
H68A H 0.3240 0.8657 0.0451 0.082 Uiso 1 1 calc R U . . .
H68B H 0.0140 0.8602 0.0690 0.082 Uiso 1 1 calc R U . . .
C69 C 0.2092(13) 0.8289(4) 0.1802(4) 0.0514(13) Uani 1 1 d . . . . .
H69 H 0.3744 0.8464 0.1973 0.062 Uiso 1 1 calc R U . . .
C70 C 0.2394(19) 0.7252(5) 0.1740(6) 0.079(2) Uani 1 1 d . . . . .
H70A H 0.0846 0.7076 0.1530 0.118 Uiso 1 1 calc R U . . .
H70B H 0.2560 0.6935 0.2323 0.118 Uiso 1 1 calc R U . . .
H70C H 0.3966 0.7090 0.1326 0.118 Uiso 1 1 calc R U . . .

loop_
_atom_site_aniso_label
_atom_site_aniso_U_11
_atom_site_aniso_U_22
_atom_site_aniso_U_33
_atom_site_aniso_U_23
_atom_site_aniso_U_13
_atom_site_aniso_U_12
O1 0.140(5) 0.065(3) 0.073(3) -0.025(3) -0.041(3) 0.056(3)
N1 0.078(3) 0.028(2) 0.051(3) -0.0047(17) -0.023(2) -0.0021(19)
C1 0.074(4) 0.036(3) 0.083(4) -0.013(3) -0.029(3) 0.014(3)
O2 0.092(3) 0.046(2) 0.056(2) -0.0084(18) -0.022(2) 0.025(2)
N2 0.060(3) 0.0253(18) 0.049(2) -0.0044(16) 0.0035(19) -0.0037(16)
C2 0.054(3) 0.027(2) 0.055(3) -0.0034(19) -0.017(2) -0.0022(19)
O3 0.058(3) 0.0299(19) 0.132(5) -0.001(2) 0.007(3) -0.0092(16)
N3 0.063(3) 0.033(2) 0.044(2) -0.0046(17) -0.0042(18) -0.0060(17)
C3 0.056(3) 0.037(3) 0.063(3) -0.003(2) 0.005(2) 0.007(2)
N4 0.048(2) 0.034(2) 0.042(2) -0.0055(16) -0.0087(16) -0.0017(16)
C4 0.039(3) 0.034(3) 0.094(5) -0.002(3) -0.001(3) -0.0024(19)
C5 0.055(3) 0.030(2) 0.066(3) -0.011(2) -0.017(2) -0.0019(19)
C6 0.083(5) 0.051(3) 0.105(6) -0.033(4) -0.045(4) 0.007(3)
C7 0.150(9) 0.074(5) 0.069(5) -0.030(4) -0.043(5) 0.008(5)
C8 0.212(13) 0.067(5) 0.048(4) -0.001(3) -0.031(6) -0.002(6)
C9 0.106(6) 0.042(3) 0.051(3) 0.003(2) -0.013(3) -0.016(3)
C10 0.207(13) 0.046(4) 0.083(6) 0.008(4) -0.004(7) -0.032(6)
C21 0.064(4) 0.043(3) 0.072(4) -0.002(3) 0.003(3) 0.014(3)
O21 0.107(4) 0.057(3) 0.074(3) -0.032(2) -0.025(3) 0.027(3)
O13 0.061(2) 0.0306(17) 0.073(3) -0.0157(17) -0.0058(18) -0.0060(15)
O12 0.052(2) 0.0377(17) 0.054(2) -0.0084(15) 0.0053(15) -0.0032(14)
O11 0.123(5) 0.046(2) 0.070(3) 0.010(2) 0.021(3) 0.042(3)
C22 0.045(3) 0.029(2) 0.048(3) -0.0018(19) 0.0031(19) -0.0039(18)
O22 0.070(3) 0.0406(19) 0.055(2) 0.0058(16) 0.0125(18) 0.0040(17)
C23 0.046(3) 0.036(2) 0.049(3) -0.006(2) -0.006(2) -0.0037(19)
O23 0.054(2) 0.0345(19) 0.087(3) -0.0021(18) -0.005(2) 0.0055(16)
C24 0.041(3) 0.029(2) 0.057(3) -0.009(2) -0.004(2) -0.0040(17)
C25 0.048(3) 0.023(2) 0.051(3) -0.0034(18) 0.002(2) -0.0032(17)
C26 0.049(3) 0.040(3) 0.059(3) 0.004(2) 0.004(2) -0.009(2)
C27 0.075(4) 0.055(3) 0.043(3) 0.005(2) 0.003(2) -0.002(3)
C28 0.112(6) 0.061(4) 0.052(4) -0.009(3) -0.005(4) -0.002(4)
C29 0.085(5) 0.041(3) 0.057(3) -0.014(2) -0.003(3) -0.013(3)
C30 0.155(9) 0.047(4) 0.091(6) -0.023(4) -0.017(6) -0.017(5)
C41 0.089(5) 0.034(3) 0.063(4) -0.013(2) -0.012(3) -0.007(3)
O33 0.054(2) 0.0338(18) 0.069(2) -0.0092(17) -0.0073(18) 0.0052(15)
O32 0.070(3) 0.0411(19) 0.062(2) -0.0038(17) -0.0275(19) -0.0091(17)
O31 0.078(3) 0.0350(18) 0.058(2) -0.0019(16) 0.0000(19) -0.0085(17)
C42 0.054(3) 0.034(2) 0.043(3) -0.0069(19) -0.005(2) -0.002(2)
C43 0.052(3) 0.040(3) 0.048(3) -0.002(2) -0.009(2) -0.001(2)
C44 0.046(3) 0.035(2) 0.061(3) -0.006(2) -0.003(2) 0.002(2)
C45 0.045(3) 0.034(2) 0.052(3) -0.009(2) 0.000(2) -0.0048(19)
C46 0.068(4) 0.054(3) 0.068(4) -0.023(3) 0.005(3) -0.012(3)
C47 0.098(6) 0.068(4) 0.058(4) -0.020(3) 0.000(3) -0.012(4)
C48 0.127(7) 0.067(5) 0.054(4) -0.003(3) -0.017(4) -0.018(4)
C49 0.083(4) 0.043(3) 0.047(3) 0.000(2) -0.017(3) -0.005(3)
C50 0.131(8) 0.046(3) 0.072(5) 0.006(3) -0.028(4) 0.007(4)
C61 0.058(3) 0.042(3) 0.059(3) -0.004(2) -0.012(2) -0.013(2)
C62 0.040(3) 0.033(2) 0.048(3) -0.0023(18) -0.0104(18) -0.0004(18)
C63 0.045(3) 0.039(2) 0.044(3) 0.001(2) -0.0073(19) -0.0059(19)
C64 0.044(3) 0.033(2) 0.053(3) -0.007(2) -0.011(2) 0.0032(18)
C65 0.040(3) 0.036(2) 0.048(3) -0.0047(19) -0.0137(19) -0.0028(18)
C66 0.064(4) 0.044(3) 0.059(3) 0.006(2) -0.022(3) -0.004(2)
C67 0.077(4) 0.063(4) 0.045(3) 0.006(2) -0.016(3) -0.020(3)
C68 0.086(5) 0.069(4) 0.053(3) -0.015(3) -0.006(3) -0.020(3)
C69 0.062(4) 0.043(3) 0.049(3) -0.014(2) 0.000(2) -0.008(2)
C70 0.104(6) 0.051(4) 0.076(5) -0.024(3) 0.010(4) 0.001(3)

loop_
_atom_type_symbol
_atom_type_description
_atom_type_scat_dispersion_real
_atom_type_scat_dispersion_imag
_atom_type_scat_source
C C 0.0181 0.0091 'International Tables Vol C Tables 4.2.6.8 and 6.1.1.4'
H H 0.0000 0.0000 'International Tables Vol C Tables 4.2.6.8 and 6.1.1.4'
N N 0.0311 0.0180 'International Tables Vol C Tables 4.2.6.8 and 6.1.1.4'
O O 0.0492 0.0322 'International Tables Vol C Tables 4.2.6.8 and 6.1.1.4'

loop_
_geom_angle_atom_site_label_1
_geom_angle_atom_site_label_2
_geom_angle_atom_site_label_3
_geom_angle
_geom_angle_site_symmetry_1
_geom_angle_site_symmetry_3
C5 N1 C2 107.5(4) . .
C5 N1 C9 110.3(5) . .
C2 N1 C9 117.0(5) . .
O1 C1 C2 111.2(5) . .
O1 C1 H1A 109.4 . .
C2 C1 H1A 109.4 . .
O1 C1 H1B 109.4 . .
C2 C1 H1B 109.4 . .
H1A C1 H1B 108.0 . .
C25 N2 C29 109.3(4) . .
C25 N2 C22 107.0(4) . .
C29 N2 C22 116.9(4) . .
N1 C2 C1 110.0(5) . .
N1 C2 C3 105.5(4) . .
C1 C2 C3 112.3(5) . .
N1 C2 H2 109.6 . .
C1 C2 H2 109.6 . .
C3 C2 H2 109.6 . .
C45 N3 C42 107.3(4) . .
C45 N3 C49 109.6(4) . .
C42 N3 C49 115.8(5) . .
O2 C3 C4 105.8(4) . .
O2 C3 C2 111.9(5) . .
C4 C3 C2 102.8(5) . .
O2 C3 H3 111.9 . .
C4 C3 H3 111.9 . .
C2 C3 H3 111.9 . .
C65 N4 C69 111.7(4) . .
C65 N4 C62 108.4(4) . .
C69 N4 C62 119.1(4) . .
O3 C4 C5 114.5(5) . .
O3 C4 C3 113.9(6) . .
C5 C4 C3 101.5(5) . .
O3 C4 H4 108.9 . .
C5 C4 H4 108.9 . .
C3 C4 H4 108.9 . .
N1 C5 C4 101.7(4) . .
N1 C5 C6 110.0(5) . .
C4 C5 C6 118.8(6) . .
N1 C5 H5 108.6 . .
C4 C5 H5 108.6 . .
C6 C5 H5 108.6 . .
C5 C6 C7 108.3(6) . .
C5 C6 H6A 110.0 . .
C7 C6 H6A 110.0 . .
C5 C6 H6B 110.0 . .
C7 C6 H6B 110.0 . .
H6A C6 H6B 108.4 . .
C6 C7 C8 109.1(8) . .
C6 C7 H7A 109.9 . .
C8 C7 H7A 109.9 . .
C6 C7 H7B 109.9 . .
C8 C7 H7B 109.9 . .
H7A C7 H7B 108.3 . .
C9 C8 C7 113.2(6) . .
C9 C8 H8A 108.9 . .
C7 C8 H8A 108.9 . .
C9 C8 H8B 108.9 . .
C7 C8 H8B 108.9 . .
H8A C8 H8B 107.8 . .
N1 C9 C10 112.7(7) . .
N1 C9 C8 106.7(7) . .
C10 C9 C8 109.4(7) . .
N1 C9 H9 109.3 . .
C10 C9 H9 109.3 . .
C8 C9 H9 109.3 . .
C9 C10 H10A 109.5 . .
C9 C10 H10B 109.5 . .
H10A C10 H10B 109.5 . .
C9 C10 H10C 109.5 . .
H10A C10 H10C 109.5 . .
H10B C10 H10C 109.5 . .
O11 C21 C22 113.0(5) . .
O11 C21 H21A 109.0 . .
C22 C21 H21A 109.0 . .
O11 C21 H21B 109.0 . .
C22 C21 H21B 109.0 . .
H21A C21 H21B 107.8 . .
N2 C22 C21 111.2(4) . .
N2 C22 C23 105.9(4) . .
C21 C22 C23 111.6(5) . .
N2 C22 H22 109.4 . .
C21 C22 H22 109.4 . .
C23 C22 H22 109.4 . .
O12 C23 C22 109.0(4) . .
O12 C23 C24 110.5(4) . .
C22 C23 C24 103.6(4) . .
O12 C23 H23 111.2 . .
C22 C23 H23 111.2 . .
C24 C23 H23 111.2 . .
O13 C24 C25 112.2(4) . .
O13 C24 C23 112.1(4) . .
C25 C24 C23 101.8(4) . .
O13 C24 H24 110.2 . .
C25 C24 H24 110.2 . .
C23 C24 H24 110.2 . .
N2 C25 C26 110.3(4) . .
N2 C25 C24 101.4(4) . .
C26 C25 C24 118.0(4) . .
N2 C25 H25 108.9 . .
C26 C25 H25 108.9 . .
C24 C25 H25 108.9 . .
C25 C26 C27 107.8(5) . .
C25 C26 H26A 110.1 . .
C27 C26 H26A 110.1 . .
C25 C26 H26B 110.1 . .
C27 C26 H26B 110.1 . .
H26A C26 H26B 108.5 . .
C26 C27 C28 109.8(5) . .
C26 C27 H27A 109.7 . .
C28 C27 H27A 109.7 . .
C26 C27 H27B 109.7 . .
C28 C27 H27B 109.7 . .
H27A C27 H27B 108.2 . .
C29 C28 C27 111.9(5) . .
C29 C28 H28A 109.2 . .
C27 C28 H28A 109.2 . .
C29 C28 H28B 109.2 . .
C27 C28 H28B 109.2 . .
H28A C28 H28B 107.9 . .
N2 C29 C30 113.2(6) . .
N2 C29 C28 108.0(6) . .
C30 C29 C28 108.7(6) . .
N2 C29 H29 108.9 . .
C30 C29 H29 108.9 . .
C28 C29 H29 108.9 . .
C29 C30 H30A 109.5 . .
C29 C30 H30B 109.5 . .
H30A C30 H30B 109.5 . .
C29 C30 H30C 109.5 . .
H30A C30 H30C 109.5 . .
H30B C30 H30C 109.5 . .
O21 C41 C42 109.8(6) . .
O21 C41 H41A 109.7 . .
C42 C41 H41A 109.7 . .
O21 C41 H41B 109.7 . .
C42 C41 H41B 109.7 . .
H41A C41 H41B 108.2 . .
N3 C42 C41 111.1(5) . .
N3 C42 C43 105.3(4) . .
C41 C42 C43 111.6(5) . .
N3 C42 H42 109.6 . .
C41 C42 H42 109.6 . .
C43 C42 H42 109.6 . .
O22 C43 C44 109.4(4) . .
O22 C43 C42 109.4(4) . .
C44 C43 C42 104.0(4) . .
O22 C43 H43 111.2 . .
C44 C43 H43 111.2 . .
C42 C43 H43 111.2 . .
O23 C44 C45 111.8(5) . .
O23 C44 C43 111.2(5) . .
C45 C44 C43 101.8(4) . .
O23 C44 H44 110.6 . .
C45 C44 H44 110.6 . .
C43 C44 H44 110.6 . .
N3 C45 C44 102.0(4) . .
N3 C45 C46 110.7(5) . .
C44 C45 C46 117.5(5) . .
N3 C45 H45 108.7 . .
C44 C45 H45 108.7 . .
C46 C45 H45 108.7 . .
C45 C46 C47 108.2(6) . .
C45 C46 H46A 110.0 . .
C47 C46 H46A 110.0 . .
C45 C46 H46B 110.0 . .
C47 C46 H46B 110.0 . .
H46A C46 H46B 108.4 . .
C48 C47 C46 111.5(6) . .
C48 C47 H47A 109.3 . .
C46 C47 H47A 109.3 . .
C48 C47 H47B 109.3 . .
C46 C47 H47B 109.3 . .
H47A C47 H47B 108.0 . .
C47 C48 C49 113.0(6) . .
C47 C48 H48A 109.0 . .
C49 C48 H48A 109.0 . .
C47 C48 H48B 109.0 . .
C49 C48 H48B 109.0 . .
H48A C48 H48B 107.8 . .
N3 C49 C50 112.9(5) . .
N3 C49 C48 107.9(6) . .
C50 C49 C48 109.7(6) . .
N3 C49 H49 108.8 . .
C50 C49 H49 108.8 . .
C48 C49 H49 108.8 . .
C49 C50 H50A 109.5 . .
C49 C50 H50B 109.5 . .
H50A C50 H50B 109.5 . .
C49 C50 H50C 109.5 . .
H50A C50 H50C 109.5 . .
H50B C50 H50C 109.5 . .
O31 C61 C62 112.6(5) . .
O31 C61 H61A 109.1 . .
C62 C61 H61A 109.1 . .
O31 C61 H61B 109.1 . .
C62 C61 H61B 109.1 . .
H61A C61 H61B 107.8 . .
N4 C62 C61 109.0(4) . .
N4 C62 C63 104.7(4) . .
C61 C62 C63 111.9(4) . .
N4 C62 H62 110.4 . .
C61 C62 H62 110.4 . .
C63 C62 H62 110.4 . .
O32 C63 C62 112.9(4) . .
O32 C63 C64 107.2(4) . .
C62 C63 C64 103.3(4) . .
O32 C63 H63 111.0 . .
C62 C63 H63 111.0 . .
C64 C63 H63 111.0 . .
O33 C64 C65 114.8(4) . .
O33 C64 C63 114.7(4) . .
C65 C64 C63 101.8(4) . .
O33 C64 H64 108.4 . .
C65 C64 H64 108.4 . .
C63 C64 H64 108.4 . .
N4 C65 C64 102.4(4) . .
N4 C65 C66 110.5(4) . .
C64 C65 C66 118.4(4) . .
N4 C65 H65 108.4 . .
C64 C65 H65 108.4 . .
C66 C65 H65 108.4 . .
C67 C66 C65 108.6(5) . .
C67 C66 H66A 110.0 . .
C65 C66 H66A 110.0 . .
C67 C66 H66B 110.0 . .
C65 C66 H66B 110.0 . .
H66A C66 H66B 108.3 . .
C66 C67 C68 111.2(5) . .
C66 C67 H67A 109.4 . .
C68 C67 H67A 109.4 . .
C66 C67 H67B 109.4 . .
C68 C67 H67B 109.4 . .
H67A C67 H67B 108.0 . .
C67 C68 C69 113.0(5) . .
C67 C68 H68A 109.0 . .
C69 C68 H68A 109.0 . .
C67 C68 H68B 109.0 . .
C69 C68 H68B 109.0 . .
H68A C68 H68B 107.8 . .
N4 C69 C70 113.5(5) . .
N4 C69 C68 107.7(5) . .
C70 C69 C68 110.4(5) . .
N4 C69 H69 108.4 . .
C70 C69 H69 108.4 . .
C68 C69 H69 108.4 . .
C69 C70 H70A 109.5 . .
C69 C70 H70B 109.5 . .
H70A C70 H70B 109.5 . .
C69 C70 H70C 109.5 . .
H70A C70 H70C 109.5 . .
H70B C70 H70C 109.5 . .

loop_
_geom_bond_atom_site_label_1
_geom_bond_atom_site_label_2
_geom_bond_distance
_geom_bond_site_symmetry_2
O1 C1 1.391(8) .
N1 C5 1.461(6) .
N1 C2 1.465(7) .
N1 C9 1.484(9) .
C1 C2 1.518(8) .
C1 H1A 0.9700 .
C1 H1B 0.9700 .
O2 C3 1.413(7) .
N2 C25 1.466(5) .
N2 C29 1.472(8) .
N2 C22 1.479(7) .
C2 C3 1.542(7) .
C2 H2 0.9800 .
O3 C4 1.424(6) .
N3 C45 1.467(6) .
N3 C42 1.469(7) .
N3 C49 1.482(8) .
C3 C4 1.516(9) .
C3 H3 0.9800 .
N4 C65 1.458(6) .
N4 C69 1.464(7) .
N4 C62 1.491(6) .
C4 C5 1.509(9) .
C4 H4 0.9800 .
C5 C6 1.516(8) .
C5 H5 0.9800 .
C6 C7 1.527(15) .
C6 H6A 0.9700 .
C6 H6B 0.9700 .
C7 C8 1.543(12) .
C7 H7A 0.9700 .
C7 H7B 0.9700 .
C8 C9 1.533(10) .
C8 H8A 0.9700 .
C8 H8B 0.9700 .
C9 C10 1.501(9) .
C9 H9 0.9800 .
C10 H10A 0.9600 .
C10 H10B 0.9600 .
C10 H10C 0.9600 .
C21 O11 1.402(8) .
C21 C22 1.528(7) .
C21 H21A 0.9700 .
C21 H21B 0.9700 .
O21 C41 1.419(8) .
O13 C24 1.429(6) .
O12 C23 1.433(6) .
C22 C23 1.528(7) .
C22 H22 0.9800 .
O22 C43 1.432(7) .
C23 C24 1.538(7) .
C23 H23 0.9800 .
O23 C44 1.435(6) .
C24 C25 1.518(7) .
C24 H24 0.9800 .
C25 C26 1.511(7) .
C25 H25 0.9800 .
C26 C27 1.525(9) .
C26 H26A 0.9700 .
C26 H26B 0.9700 .
C27 C28 1.531(9) .
C27 H27A 0.9700 .
C27 H27B 0.9700 .
C28 C29 1.526(10) .
C28 H28A 0.9700 .
C28 H28B 0.9700 .
C29 C30 1.526(9) .
C29 H29 0.9800 .
C30 H30A 0.9600 .
C30 H30B 0.9600 .
C30 H30C 0.9600 .
C41 C42 1.530(7) .
C41 H41A 0.9700 .
C41 H41B 0.9700 .
O33 C64 1.426(6) .
O32 C63 1.427(7) .
O31 C61 1.422(7) .
C42 C43 1.547(7) .
C42 H42 0.9800 .
C43 C44 1.539(7) .
C43 H43 0.9800 .
C44 C45 1.511(8) .
C44 H44 0.9800 .
C45 C46 1.517(8) .
C45 H45 0.9800 .
C46 C47 1.530(12) .
C46 H46A 0.9700 .
C46 H46B 0.9700 .
C47 C48 1.518(11) .
C47 H47A 0.9700 .
C47 H47B 0.9700 .
C48 C49 1.540(10) .
C48 H48A 0.9700 .
C48 H48B 0.9700 .
C49 C50 1.519(9) .
C49 H49 0.9800 .
C50 H50A 0.9600 .
C50 H50B 0.9600 .
C50 H50C 0.9600 .
C61 C62 1.522(7) .
C61 H61A 0.9700 .
C61 H61B 0.9700 .
C62 C63 1.535(7) .
C62 H62 0.9800 .
C63 C64 1.537(7) .
C63 H63 0.9800 .
C64 C65 1.501(7) .
C64 H64 0.9800 .
C65 C66 1.511(7) .
C65 H65 0.9800 .
C66 C67 1.511(10) .
C66 H66A 0.9700 .
C66 H66B 0.9700 .
C67 C68 1.520(10) .
C67 H67A 0.9700 .
C67 H67B 0.9700 .
C68 C69 1.532(9) .
C68 H68A 0.9700 .
C68 H68B 0.9700 .
C69 C70 1.516(8) .
C69 H69 0.9800 .
C70 H70A 0.9600 .
C70 H70B 0.9600 .
C70 H70C 0.9600 .
